data_7112591
loop_
_publ_author_name
'Pei-Zhou Li'
'Xiao-Jun Wang'
'Kang Zhang'
'Anjaiah Nalaparaju'
'Ruyi Zou'
'Ruqiang Zou'
'Jianwen Jiang'
'Yanli Zhao'

_publ_section_title
;
 'Click'-extended nitrogen-rich metal-organic frameworks and their high
 performance in CO2-selective capture
;
_journal_name_full Chem.Commun.
_journal_page_first 4683
_journal_paper_doi 10.1039/C3CC49457H
_journal_volume 50
_journal_year 2014
_chemical_formula_sum 'C13 H7 Cu N3 O5'
_chemical_formula_weight 348.77
_chemical_name_systematic
; 
 ? 
;
_space_group_IT_number 69
_symmetry_cell_setting orthorhombic
_symmetry_space_group_name_Hall '-F 2 2'
_symmetry_space_group_name_H-M 'F m m m'
_atom_sites_solution_hydrogens geom
_atom_sites_solution_primary direct
_atom_sites_solution_secondary difmap
_audit_creation_method SHELXL-97
_cell_angle_alpha 90.00
_cell_angle_beta 90.00
_cell_angle_gamma 90.00
_cell_formula_units_Z 32
_cell_length_a 24.9933(13)
_cell_length_b 28.2078(12)
_cell_length_c 38.8733(18)
_cell_measurement_reflns_used 8708
_cell_measurement_temperature 293(2)
_cell_measurement_theta_max 73.0613
_cell_measurement_theta_min 3.1308
_cell_volume 27406(2)
_computing_cell_refinement
;
CrysAlisPro, Agilent Technologies,
Version 1.171.36.21 (release 14-08-2012 CrysAlis171 .NET)
;
_computing_data_collection
;
CrysAlisPro, Agilent Technologies,
Version 1.171.36.21 (release 14-08-2012 CrysAlis171 .NET)
;
_computing_data_reduction
;
CrysAlisPro, Agilent Technologies,
Version 1.171.36.21 (release 14-08-2012 CrysAlis171 .NET)
;
_computing_molecular_graphics
;
O. V. Dolomanov, L. J. Bourhis, R. J. Gildea, J. A. K. Howard and H. Puschmann,
OLEX2: a complete structure solution, refinement and analysis program.
J. Appl. Cryst. (2009). 42, 339-341.
;
_computing_publication_material
;
O. V. Dolomanov, L. J. Bourhis, R. J. Gildea, J. A. K. Howard and H. Puschmann,
OLEX2: a complete structure solution, refinement and analysis program.
J. Appl. Cryst. (2009). 42, 339-341.
;
_computing_structure_refinement 'SHELXL-97 (Sheldrick, 1997)'
_computing_structure_solution 'SHELXS-97 (Sheldrick, 1990)'
_diffrn_ambient_temperature 293(2)
_diffrn_measured_fraction_theta_full 0.965
_diffrn_measured_fraction_theta_max 0.965
_diffrn_radiation_monochromator graphite
_diffrn_radiation_source 'fine-focus sealed tube'
_diffrn_radiation_type CuK\a
_diffrn_radiation_wavelength 1.54178
_diffrn_reflns_av_R_equivalents 0.0451
_diffrn_reflns_av_sigmaI/netI 0.0393
_diffrn_reflns_limit_h_max 30
_diffrn_reflns_limit_h_min -30
_diffrn_reflns_limit_k_max 34
_diffrn_reflns_limit_k_min -33
_diffrn_reflns_limit_l_max 47
_diffrn_reflns_limit_l_min -46
_diffrn_reflns_number 28435
_diffrn_reflns_theta_full 73.21
_diffrn_reflns_theta_max 73.21
_diffrn_reflns_theta_min 3.13
_exptl_absorpt_coefficient_mu 1.014
_exptl_absorpt_correction_T_max 0.904
_exptl_absorpt_correction_T_min 0.864
_exptl_absorpt_correction_type multi-scan
_exptl_absorpt_process_details
;
CrysAlisPro, Agilent Technologies,
Version 1.171.36.21 (release 14-08-2012 CrysAlis171 .NET)
(compiled Sep 14 2012,17:21:16)
Empirical absorption correction using spherical harmonics,
 implemented in SCALE3 ABSPACK scaling algorithm.
;
_exptl_crystal_colour blue
_exptl_crystal_density_diffrn 0.676
_exptl_crystal_density_meas ?
_exptl_crystal_density_method 'not measured'
_exptl_crystal_description block
_exptl_crystal_F_000 5600
_exptl_crystal_size_max 0.16
_exptl_crystal_size_mid 0.12
_exptl_crystal_size_min 0.10
_refine_diff_density_max 0.722
_refine_diff_density_min -0.342
_refine_diff_density_rms 0.053
_refine_ls_extinction_method none
_refine_ls_goodness_of_fit_ref 0.862
_refine_ls_hydrogen_treatment mixed
_refine_ls_matrix_type full
_refine_ls_number_parameters 210
_refine_ls_number_reflns 7050
_refine_ls_number_restraints 1
_refine_ls_restrained_S_all 0.862
_refine_ls_R_factor_all 0.0793
_refine_ls_R_factor_gt 0.0552
_refine_ls_shift/su_max 0.004
_refine_ls_shift/su_mean 0.001
_refine_ls_structure_factor_coef Fsqd
_refine_ls_weighting_details 'calc w=1/[\s^2^(Fo^2^)+(0.1097P)^2^+0.0000P] where P=(Fo^2^+2Fc^2^)/3'
_refine_ls_weighting_scheme calc
_refine_ls_wR_factor_gt 0.1552
_refine_ls_wR_factor_ref 0.1659
_reflns_number_gt 4001
_reflns_number_total 7050
_reflns_threshold_expression >2sigma(I)
_cod_duplicate_entry 7112280
_cod_data_source_file c3cc49457h2.cif
_cod_data_source_block ML3
_cod_depositor_comments
;
The following automatic conversions were performed:

'_exptl_crystal_density_meas' value 'none' was changed to '?' - the
value is perceived as not measured.

Automatic conversion script
Id: cif_fix_values 3008 2015-01-20 13:52:24Z robertas 
;
_cod_original_sg_symbol_H-M Fmmm
_cod_database_code 7112591

loop_
_symmetry_equiv_pos_as_xyz
'x, y, z'
'-x, -y, z'
'-x, y, -z'
'x, -y, -z'
'x, y+1/2, z+1/2'
'-x, -y+1/2, z+1/2'
'-x, y+1/2, -z+1/2'
'x, -y+1/2, -z+1/2'
'x+1/2, y, z+1/2'
'-x+1/2, -y, z+1/2'
'-x+1/2, y, -z+1/2'
'x+1/2, -y, -z+1/2'
'x+1/2, y+1/2, z'
'-x+1/2, -y+1/2, z'
'-x+1/2, y+1/2, -z'
'x+1/2, -y+1/2, -z'
'-x, -y, -z'
'x, y, -z'
'x, -y, z'
'-x, y, z'
'-x, -y+1/2, -z+1/2'
'x, y+1/2, -z+1/2'
'x, -y+1/2, z+1/2'
'-x, y+1/2, z+1/2'
'-x+1/2, -y, -z+1/2'
'x+1/2, y, -z+1/2'
'x+1/2, -y, z+1/2'
'-x+1/2, y, z+1/2'
'-x+1/2, -y+1/2, -z'
'x+1/2, y+1/2, -z'
'x+1/2, -y+1/2, z'
'-x+1/2, y+1/2, z'

loop_
_atom_site_label
_atom_site_type_symbol
_atom_site_fract_x
_atom_site_fract_y
_atom_site_fract_z
_atom_site_U_iso_or_equiv
_atom_site_adp_type
_atom_site_occupancy
_atom_site_symmetry_multiplicity
_atom_site_calc_flag
_atom_site_refinement_flags
Cu2 Cu 0.0000 0.279815(17) 0.223907(13) 0.05647(17) Uani 1 2 d S
Cu1 Cu 0.28657(2) 0.0000 0.225311(13) 0.05585(17) Uani 1 2 d S
O1 O 0.24053(8) 0.04888(7) 0.20514(5) 0.0730(5) Uani 1 1 d .
O3 O 0.05462(9) 0.23720(7) 0.20526(5) 0.0766(5) Uani 1 1 d .
C1 C 0.20037(12) 0.06391(9) 0.21933(6) 0.0619(7) Uani 1 1 d .
C8 C 0.07057(11) 0.20119(10) 0.22065(7) 0.0635(7) Uani 1 1 d .
C6 C 0.11035(12) 0.16998(9) 0.20210(7) 0.0666(7) Uani 1 1 d .
C5 C 0.12240(14) 0.17995(11) 0.16813(7) 0.0834(10) Uani 1 1 d .
H5 H 0.1063 0.2053 0.1569 0.100 Uiso 1 1 calc R
C4 C 0.15892(16) 0.15141(12) 0.15122(7) 0.0954(11) Uani 1 1 d .
C7 C 0.13422(12) 0.13214(10) 0.21838(7) 0.0659(7) Uani 1 1 d .
H7 H 0.1253 0.1251 0.2410 0.079 Uiso 1 1 calc R
C2 C 0.17109(12) 0.10468(10) 0.20130(7) 0.0689(7) Uani 1 1 d .
C3 C 0.18388(14) 0.11416(11) 0.16749(7) 0.0846(10) Uani 1 1 d .
H3 H 0.2089 0.0957 0.1559 0.102 Uiso 1 1 calc R
C9 C 0.1604(2) 0.19750(16) 0.09587(9) 0.1377(19) Uani 1 1 d .
H9 H 0.1450 0.2259 0.1029 0.165 Uiso 1 1 calc R
C10 C 0.1765(2) 0.18604(18) 0.06351(9) 0.148(2) Uani 1 1 d .
C12 C 0.1806(3) 0.1877(3) 0.0000 0.143(3) Uani 1 2 d S
H12 H 0.1849 0.1550 0.0000 0.172 Uiso 1 2 calc SR
C11 C 0.1772(2) 0.2135(2) 0.03127(9) 0.1420(19) Uani 1 1 d .
N1 N 0.17096(16) 0.16010(12) 0.11552(6) 0.1232(13) Uani 1 1 d .
N2 N 0.1953(3) 0.12764(18) 0.09663(9) 0.151(4) Uani 1 1 d .
N3 N 0.1966(3) 0.1435(2) 0.06464(9) 0.152(3) Uani 1 1 d .
O2 O 0.17916(8) 0.04970(7) 0.24681(5) 0.0730(5) Uani 1 1 d .
O4 O 0.05519(8) 0.18670(6) 0.24937(5) 0.0720(5) Uani 1 1 d .
C13 C 0.1697(3) 0.2610(2) 0.03141(12) 0.115(4) Uani 1 1 d .
H13 H 0.1676 0.2772 0.0522 0.275 Uiso 1 1 calc R
C14 C 0.1651(6) 0.2862(3) 0.0000 0.140(8) Uani 1 2 d S
H14 H 0.1591 0.3187 0.0000 0.336 Uiso 1 2 calc SR
O5 O 0.34287(17) 0.0000 0.18311(10) 0.1190(13) Uani 1 2 d SD
H5A H 0.3585 -0.0255 0.1825 0.178 Uiso 0.50 1 calc PRD
O6 O 0.0000 0.32612(15) 0.17955(10) 0.1230(13) Uani 1 2 d S
H6 H 0.0202 0.3485 0.1830 0.184 Uiso 0.50 1 calc PR

loop_
_atom_site_aniso_label
_atom_site_aniso_U_11
_atom_site_aniso_U_22
_atom_site_aniso_U_33
_atom_site_aniso_U_23
_atom_site_aniso_U_13
_atom_site_aniso_U_12
Cu2 0.0757(4) 0.0446(3) 0.0491(3) 0.0052(2) 0.000 0.000
Cu1 0.0656(3) 0.0516(3) 0.0504(3) 0.000 0.0055(2) 0.000
O1 0.0874(13) 0.0680(11) 0.0635(11) 0.0078(10) 0.0051(10) 0.0255(11)
O3 0.1015(14) 0.0649(11) 0.0633(11) 0.0050(10) 0.0087(11) 0.0221(11)
C1 0.0893(19) 0.0504(14) 0.0459(14) -0.0072(12) 0.0027(13) 0.0067(14)
C8 0.0665(16) 0.0697(17) 0.0543(15) 0.0037(14) -0.0068(13) 0.0066(14)
C6 0.0832(19) 0.0605(15) 0.0560(15) -0.0071(13) -0.0036(14) 0.0114(15)
C5 0.114(3) 0.081(2) 0.0553(16) 0.0021(15) -0.0087(16) 0.0408(19)
C4 0.147(3) 0.098(2) 0.0414(14) -0.0016(15) -0.0012(17) 0.055(2)
C7 0.0843(19) 0.0617(16) 0.0516(14) -0.0016(13) -0.0044(13) 0.0085(14)
C2 0.0874(19) 0.0632(16) 0.0559(15) -0.0042(13) -0.0078(14) 0.0200(15)
C3 0.121(3) 0.081(2) 0.0517(16) -0.0070(15) -0.0009(16) 0.0394(19)
C9 0.239(5) 0.119(3) 0.0547(19) 0.005(2) 0.001(3) 0.086(4)
C10 0.257(6) 0.138(4) 0.049(2) 0.004(2) 0.003(3) 0.087(4)
C12 0.206(7) 0.179(7) 0.046(3) 0.000 0.000 0.059(6)
C11 0.220(6) 0.148(4) 0.058(2) -0.004(3) -0.002(3) 0.059(4)
N1 0.202(3) 0.121(3) 0.0461(14) -0.0021(16) 0.0026(18) 0.088(2)
N2 0.232(9) 0.113(5) 0.031(2) 0.014(3) 0.028(4) 0.120(6)
N3 0.226(9) 0.119(5) 0.033(2) 0.015(3) 0.029(4) 0.109(6)
O2 0.0841(13) 0.0685(11) 0.0665(12) 0.0012(10) 0.0038(10) 0.0203(10)
O4 0.0903(13) 0.0626(11) 0.0630(11) 0.0025(9) 0.0052(10) 0.0206(10)
C13 0.238(13) 0.071(5) 0.035(3) -0.005(3) -0.003(5) 0.034(7)
C14 0.32(2) 0.071(7) 0.033(4) 0.000 0.000 0.000(10)
O5 0.118(3) 0.130(4) 0.109(3) 0.000 0.051(2) 0.000
O6 0.159(4) 0.111(3) 0.099(3) 0.055(2) 0.000 0.000

loop_
_atom_type_symbol
_atom_type_description
_atom_type_scat_dispersion_real
_atom_type_scat_dispersion_imag
_atom_type_scat_source
C C 0.0181 0.0091 'International Tables Vol C Tables 4.2.6.8 and 6.1.1.4'
H H 0.0000 0.0000 'International Tables Vol C Tables 4.2.6.8 and 6.1.1.4'
N N 0.0311 0.0180 'International Tables Vol C Tables 4.2.6.8 and 6.1.1.4'
O O 0.0492 0.0322 'International Tables Vol C Tables 4.2.6.8 and 6.1.1.4'
Cu Cu -1.9646 0.5888 'International Tables Vol C Tables 4.2.6.8 and 6.1.1.4'

loop_
_geom_angle_atom_site_label_1
_geom_angle_atom_site_label_2
_geom_angle_atom_site_label_3
_geom_angle
_geom_angle_site_symmetry_1
_geom_angle_site_symmetry_3
O3 Cu2 O3 88.41(13) 20 .
O3 Cu2 O4 168.13(8) 20 8
O3 Cu2 O4 90.07(9) . 8
O3 Cu2 O4 90.07(9) 20 21
O3 Cu2 O4 168.13(8) . 21
O4 Cu2 O4 88.99(12) 8 21
O3 Cu2 O6 94.33(11) 20 .
O3 Cu2 O6 94.33(11) . .
O4 Cu2 O6 97.53(11) 8 .
O4 Cu2 O6 97.53(11) 21 .
O3 Cu2 Cu2 83.87(6) 20 21
O3 Cu2 Cu2 83.87(6) . 21
O4 Cu2 Cu2 84.26(6) 8 21
O4 Cu2 Cu2 84.26(6) 21 21
O6 Cu2 Cu2 177.48(13) . 21
O1 Cu1 O1 89.44(12) 19 .
O1 Cu1 O2 167.71(8) 19 11
O1 Cu1 O2 88.54(9) . 11
O1 Cu1 O2 88.54(9) 19 25
O1 Cu1 O2 167.71(8) . 25
O2 Cu1 O2 90.86(12) 11 25
O1 Cu1 O5 94.51(11) 19 .
O1 Cu1 O5 94.51(11) . .
O2 Cu1 O5 97.73(11) 11 .
O2 Cu1 O5 97.73(11) 25 .
O1 Cu1 Cu1 83.39(6) 19 25
O1 Cu1 Cu1 83.39(6) . 25
O2 Cu1 Cu1 84.34(6) 11 25
O2 Cu1 Cu1 84.34(6) 25 25
O5 Cu1 Cu1 177.02(13) . 25
C1 O1 Cu1 123.10(18) . .
C8 O3 Cu2 123.12(18) . .
O1 C1 O2 128.3(3) . .
O1 C1 C2 116.5(2) . .
O2 C1 C2 115.2(2) . .
O3 C8 O4 126.7(3) . .
O3 C8 C6 117.2(2) . .
O4 C8 C6 116.0(2) . .
C7 C6 C5 120.1(3) . .
C7 C6 C8 121.2(3) . .
C5 C6 C8 118.7(2) . .
C6 C5 C4 118.6(3) . .
C6 C5 H5 120.7 . .
C4 C5 H5 120.7 . .
C3 C4 C5 121.7(3) . .
C3 C4 N1 118.5(3) . .
C5 C4 N1 119.8(3) . .
C2 C7 C6 120.4(3) . .
C2 C7 H7 119.8 . .
C6 C7 H7 119.8 . .
C7 C2 C3 120.4(3) . .
C7 C2 C1 121.5(2) . .
C3 C2 C1 118.1(3) . .
C4 C3 C2 118.8(3) . .
C4 C3 H3 120.6 . .
C2 C3 H3 120.6 . .
N1 C9 C10 106.5(3) . .
N1 C9 H9 126.8 . .
C10 C9 H9 126.7 . .
N3 C10 C9 107.6(4) . .
N3 C10 C11 120.6(4) . .
C9 C10 C11 131.7(4) . .
C11 C12 C11 118.0(7) . 18
C11 C12 H12 121.0 . .
C11 C12 H12 121.0 18 .
C13 C11 C12 121.2(5) . .
C13 C11 C10 121.0(4) . .
C12 C11 C10 117.5(5) . .
N2 N1 C9 108.8(3) . .
N2 N1 C4 120.9(3) . .
C9 N1 C4 130.3(3) . .
N3 N2 N1 107.4(3) . .
C10 N3 N2 109.6(4) . .
C1 O2 Cu1 120.74(18) . 25
C8 O4 Cu2 122.02(18) . 21
C11 C13 C14 120.3(5) . .
C11 C13 H13 119.9 . .
C14 C13 H13 119.8 . .
C13 C14 C13 119.0(8) 18 .
C13 C14 H14 120.5 18 .
C13 C14 H14 120.5 . .
Cu1 O5 H5A 110.0 . .
Cu2 O6 H6 109.5 . .

loop_
_geom_bond_atom_site_label_1
_geom_bond_atom_site_label_2
_geom_bond_distance
_geom_bond_site_symmetry_2
Cu2 O3 1.9581(19) 20
Cu2 O3 1.9581(19) .
Cu2 O4 1.9683(18) 8
Cu2 O4 1.9683(18) 21
Cu2 O6 2.163(3) .
Cu2 Cu2 2.6353(9) 21
Cu1 O1 1.9595(18) 19
Cu1 O1 1.9595(18) .
Cu1 O2 1.9681(19) 11
Cu1 O2 1.9681(19) 25
Cu1 O5 2.161(3) .
Cu1 Cu1 2.6506(10) 25
O1 C1 1.221(3) .
O3 C8 1.244(3) .
C1 O2 1.258(3) .
C1 C2 1.533(4) .
C8 O4 1.249(3) .
C8 C6 1.511(4) .
C6 C7 1.377(3) .
C6 C5 1.384(4) .
C5 C4 1.383(4) .
C5 H5 0.9300 .
C4 C3 1.376(4) .
C4 N1 1.441(4) .
C7 C2 1.375(4) .
C7 H7 0.9300 .
C2 C3 1.379(4) .
C3 H3 0.9300 .
C9 N1 1.329(4) .
C9 C10 1.360(5) .
C9 H9 0.9300 .
C10 N3 1.301(5) .
C10 C11 1.473(5) .
C12 C11 1.418(5) .
C12 C11 1.418(5) 18
C12 H12 0.9300 .
C11 C13 1.354(6) .
N1 N2 1.323(4) .
N2 N3 1.322(5) .
O2 Cu1 1.9681(19) 25
O4 Cu2 1.9683(18) 21
C13 C14 1.417(6) .
C13 H13 0.9300 .
C14 C13 1.417(6) 18
C14 H14 0.9300 .
O5 H5A 0.8312 .
O6 H6 0.8203 .

loop_
_geom_torsion_atom_site_label_1
_geom_torsion_atom_site_label_2
_geom_torsion_atom_site_label_3
_geom_torsion_atom_site_label_4
_geom_torsion
_geom_torsion_site_symmetry_1
_geom_torsion_site_symmetry_4
O1 Cu1 O1 C1 86.4(2) 19 .
O2 Cu1 O1 C1 -81.4(2) 11 .
O2 Cu1 O1 C1 5.9(5) 25 .
O5 Cu1 O1 C1 -179.1(2) . .
Cu1 Cu1 O1 C1 3.0(2) 25 .
O3 Cu2 O3 C8 -84.2(2) 20 .
O4 Cu2 O3 C8 84.0(2) 8 .
O4 Cu2 O3 C8 -1.4(6) 21 .
O6 Cu2 O3 C8 -178.4(2) . .
Cu2 Cu2 O3 C8 -0.2(2) 21 .
Cu1 O1 C1 O2 -5.6(4) . .
Cu1 O1 C1 C2 175.68(17) . .
Cu2 O3 C8 O4 0.0(4) . .
Cu2 O3 C8 C6 176.22(18) . .
O3 C8 C6 C7 173.4(3) . .
O4 C8 C6 C7 -9.9(4) . .
O3 C8 C6 C5 -6.9(4) . .
O4 C8 C6 C5 169.8(3) . .
C7 C6 C5 C4 -0.4(5) . .
C8 C6 C5 C4 179.8(3) . .
C6 C5 C4 C3 -1.0(6) . .
C6 C5 C4 N1 178.1(4) . .
C5 C6 C7 C2 1.5(5) . .
C8 C6 C7 C2 -178.7(3) . .
C6 C7 C2 C3 -1.2(5) . .
C6 C7 C2 C1 176.9(3) . .
O1 C1 C2 C7 -163.5(3) . .
O2 C1 C2 C7 17.6(4) . .
O1 C1 C2 C3 14.7(4) . .
O2 C1 C2 C3 -164.3(3) . .
C5 C4 C3 C2 1.4(6) . .
N1 C4 C3 C2 -177.8(4) . .
C7 C2 C3 C4 -0.2(5) . .
C1 C2 C3 C4 -178.4(3) . .
N1 C9 C10 N3 -1.0(8) . .
N1 C9 C10 C11 -177.2(6) . .
C11 C12 C11 C13 1.4(12) 18 .
C11 C12 C11 C10 175.3(4) 18 .
N3 C10 C11 C13 -162.6(7) . .
C9 C10 C11 C13 13.2(12) . .
N3 C10 C11 C12 23.4(10) . .
C9 C10 C11 C12 -160.8(7) . .
C10 C9 N1 N2 3.3(7) . .
C10 C9 N1 C4 -175.2(5) . .
C3 C4 N1 N2 15.2(7) . .
C5 C4 N1 N2 -164.0(5) . .
C3 C4 N1 C9 -166.5(5) . .
C5 C4 N1 C9 14.3(8) . .
C9 N1 N2 N3 -4.3(8) . .
C4 N1 N2 N3 174.3(5) . .
C9 C10 N3 N2 -1.7(9) . .
C11 C10 N3 N2 175.0(6) . .
N1 N2 N3 C10 3.7(9) . .
O1 C1 O2 Cu1 4.6(4) . 25
C2 C1 O2 Cu1 -176.64(17) . 25
O3 C8 O4 Cu2 0.4(4) . 21
C6 C8 O4 Cu2 -175.90(17) . 21
C12 C11 C13 C14 0.1(14) . .
C10 C11 C13 C14 -173.7(10) . .
C11 C13 C14 C13 -2(2) . 18
